data_1553336
loop_
_publ_author_name
'Cai, Runlin'
'Wu, Yingnan'
'Chen, Senhua'
'Cui, Hui'
'Liu, Zhaoming'
'Li, Chunyuan'
'She, Zhigang'

_publ_section_title
;
 Peniisocoumarins A-J: Isocoumarins from Penicillium commune QQF-3, an
 Endophytic Fungus of the Mangrove Plant Kandelia candel.
;
_journal_issue 6
_journal_name_full 'Journal of natural products'
_journal_page_first 1376
_journal_page_last 1383
_journal_paper_doi 10.1021/acs.jnatprod.7b01018
_journal_volume 81
_journal_year 2018
_chemical_absolute_configuration ad
_chemical_formula_moiety 'C15 H14 O6'
_chemical_formula_sum 'C15 H14 O6'
_chemical_formula_weight 290.26
_space_group_crystal_system orthorhombic
_space_group_IT_number 19
_space_group_name_Hall 'P 2ac 2ab'
_space_group_name_H-M_alt 'P 21 21 21'
_atom_sites_solution_hydrogens geom
_atom_sites_solution_primary direct
_audit_creation_date 2017-10-14
_audit_creation_method
;
Olex2 1.2
(compiled 2017.03.02 svn.r3394 for OlexSys, GUI svn.r5381)
;
_cell_angle_alpha 90
_cell_angle_beta 90
_cell_angle_gamma 90
_cell_formula_units_Z 4
_cell_length_a 4.55420(10)
_cell_length_b 11.4674(3)
_cell_length_c 25.3578(7)
_cell_measurement_reflns_used 2468
_cell_measurement_temperature 293(2)
_cell_measurement_theta_max 73.6310
_cell_measurement_theta_min 4.2300
_cell_volume 1324.31(6)
_computing_molecular_graphics 'Olex2 (Dolomanov et al., 2009)'
_computing_publication_material 'Olex2 (Dolomanov et al., 2009)'
_computing_structure_refinement 'XL (Sheldrick, 2008)'
_computing_structure_solution 'XS (Sheldrick, 2008)'
_diffrn_ambient_temperature 293(2)
_diffrn_measured_fraction_theta_full 1.000
_diffrn_measured_fraction_theta_max 0.983
_diffrn_measurement_device_type 'multiwire proportional'
_diffrn_measurement_method 'phi and omega scans'
_diffrn_radiation_monochromator graphite
_diffrn_radiation_type CuK\a
_diffrn_radiation_wavelength 1.54178
_diffrn_reflns_av_R_equivalents 0.0252
_diffrn_reflns_av_unetI/netI 0.0385
_diffrn_reflns_Laue_measured_fraction_full 1.000
_diffrn_reflns_Laue_measured_fraction_max 0.983
_diffrn_reflns_limit_h_max 5
_diffrn_reflns_limit_h_min -4
_diffrn_reflns_limit_k_max 14
_diffrn_reflns_limit_k_min -5
_diffrn_reflns_limit_l_max 27
_diffrn_reflns_limit_l_min -31
_diffrn_reflns_number 4336
_diffrn_reflns_point_group_measured_fraction_full 1.000
_diffrn_reflns_point_group_measured_fraction_max 0.968
_diffrn_reflns_theta_full 67.679
_diffrn_reflns_theta_max 73.750
_diffrn_reflns_theta_min 3.486
_exptl_absorpt_coefficient_mu 0.961
_exptl_absorpt_correction_type none
_exptl_crystal_colour colourless
_exptl_crystal_density_diffrn 1.456
_exptl_crystal_description needle
_exptl_crystal_F_000 608
_exptl_crystal_size_max 0.6
_exptl_crystal_size_mid 0.1
_exptl_crystal_size_min 0.05
_refine_diff_density_max 0.162
_refine_diff_density_min -0.153
_refine_diff_density_rms 0.037
_refine_ls_abs_structure_details
;
 Flack x determined using 917 quotients [(I+)-(I-)]/[(I+)+(I-)]
 (Parsons, Flack and Wagner, Acta Cryst. B69 (2013) 249-259).
;
_refine_ls_abs_structure_Flack 0.01(13)
_refine_ls_extinction_method none
_refine_ls_goodness_of_fit_ref 1.032
_refine_ls_hydrogen_treatment constr
_refine_ls_matrix_type full
_refine_ls_number_parameters 193
_refine_ls_number_reflns 2603
_refine_ls_number_restraints 0
_refine_ls_restrained_S_all 1.032
_refine_ls_R_factor_all 0.0344
_refine_ls_R_factor_gt 0.0319
_refine_ls_shift/su_max 0.000
_refine_ls_shift/su_mean 0.000
_refine_ls_structure_factor_coef Fsqd
_refine_ls_weighting_details 'w=1/[\s^2^(Fo^2^)+(0.0396P)^2^+0.1077P] where P=(Fo^2^+2Fc^2^)/3'
_refine_ls_weighting_scheme calc
_refine_ls_wR_factor_gt 0.0818
_refine_ls_wR_factor_ref 0.0838
_reflns_Friedel_coverage 0.643
_reflns_Friedel_fraction_full 1.000
_reflns_Friedel_fraction_max 0.946
_reflns_number_gt 2456
_reflns_number_total 2603
_reflns_threshold_expression 'I > 2\s(I)'
_cod_data_source_file np7b01018_si_004.cif
_cod_data_source_block aa
_cod_database_code 1553336
_shelx_shelxl_version_number 2014/7
_shelx_space_group_comment
;
The symmetry employed for this shelxl refinement is uniquely defined
by the following loop, which should always be used as a source of
symmetry information in preference to the above space-group names.
They are only intended as comments.
;
_olex2_refinement_description
;
1. Fixed Uiso
 At 1.2 times of:
  All C(H) groups, All C(H,H) groups
 At 1.5 times of:
  All C(H,H,H) groups, All O(H) groups
2.a Ternary CH refined with riding coordinates:
 C17(H17), C20(H20)
2.b Secondary CH2 refined with riding coordinates:
 C9(H9A,H9B)
2.c Aromatic/amide H refined with riding coordinates:
 C5(H5), C11(H11), C16(H16)
2.d Idealised Me refined as rotating group:
 C19(H19A,H19B,H19C), C21(H21A,H21B,H21C)
2.e Idealised tetrahedral OH refined as rotating group:
 O8(H8)
;
_olex2_submission_special_instructions 'No special instructions were received'

loop_
_space_group_symop_operation_xyz
'x, y, z'
'-x+1/2, -y, z+1/2'
'x+1/2, -y+1/2, -z'
'-x, y+1/2, -z+1/2'

loop_
_atom_site_label
_atom_site_type_symbol
_atom_site_fract_x
_atom_site_fract_y
_atom_site_fract_z
_atom_site_U_iso_or_equiv
_atom_site_adp_type
_atom_site_occupancy
_atom_site_site_symmetry_order
_atom_site_calc_flag
_atom_site_refinement_flags_posn
O1 O 0.6952(3) 0.62069(13) 0.10367(5) 0.0269(3) Uani 1 1 d .
O2 O 0.6370(4) 0.42991(15) 0.09860(6) 0.0355(4) Uani 1 1 d .
C3 C 0.9672(5) 0.49968(19) 0.16399(8) 0.0232(4) Uani 1 1 d .
O4 O 1.1047(3) 0.88659(13) 0.03573(6) 0.0280(3) Uani 1 1 d .
C5 C 1.0137(5) 0.71186(18) 0.16553(8) 0.0221(4) Uani 1 1 d .
H5 H 1.0966 0.7795 0.1793 0.027 Uiso 1 1 calc R
C6 C 1.0947(4) 0.59940(17) 0.18718(7) 0.0205(4) Uani 1 1 d .
O7 O 1.5237(4) 0.45747(14) 0.29164(6) 0.0290(3) Uani 1 1 d .
O8 O 0.9246(5) 0.28923(14) 0.16405(7) 0.0383(4) Uani 1 1 d .
H8 H 0.8295 0.3047 0.1375 0.058 Uiso 1 1 calc GR
C9 C 0.7124(5) 0.82708(19) 0.09957(8) 0.0248(4) Uani 1 1 d .
H9A H 0.7796 0.8948 0.1190 0.030 Uiso 1 1 calc R
H9B H 0.4994 0.8274 0.0999 0.030 Uiso 1 1 calc R
C10 C 1.3486(5) 0.47831(18) 0.24952(7) 0.0230(4) Uani 1 1 d .
C11 C 1.2849(5) 0.58933(18) 0.22986(8) 0.0223(4) Uani 1 1 d .
H11 H 1.3683 0.6553 0.2451 0.027 Uiso 1 1 calc R
O12 O 0.8777(5) 1.09248(16) 0.08057(7) 0.0442(5) Uani 1 1 d .
C13 C 0.7606(5) 0.51043(18) 0.12122(8) 0.0256(4) Uani 1 1 d .
C14 C 1.0384(5) 0.38817(19) 0.18424(8) 0.0261(4) Uani 1 1 d .
C15 C 0.8212(5) 0.71903(19) 0.12601(8) 0.0232(4) Uani 1 1 d .
C16 C 1.2285(5) 0.37877(18) 0.22639(8) 0.0254(4) Uani 1 1 d .
H16 H 1.2770 0.3055 0.2395 0.031 Uiso 1 1 calc R
C17 C 0.8200(5) 0.83467(19) 0.04341(8) 0.0242(4) Uani 1 1 d .
H17 H 0.7779 0.7665 0.0214 0.029 Uiso 1 1 calc R
C18 C 0.7689(5) 1.05947(19) 0.03996(9) 0.0292(5) Uani 1 1 d .
C19 C 1.6461(5) 0.5562(2) 0.31893(8) 0.0297(4) Uani 1 1 d .
H19A H 1.7785 0.5969 0.2959 0.045 Uiso 1 1 calc GR
H19B H 1.7507 0.5298 0.3496 0.045 Uiso 1 1 calc GR
H19C H 1.4908 0.6077 0.3295 0.045 Uiso 1 1 calc GR
C20 C 0.8521(5) 0.9457(2) 0.01485(8) 0.0268(4) Uani 1 1 d .
H20 H 0.8274 0.9415 -0.0235 0.032 Uiso 1 1 calc R
C21 C 0.5432(6) 1.1283(2) 0.01101(14) 0.0503(7) Uani 1 1 d .
H21A H 0.4803 1.1926 0.0325 0.076 Uiso 1 1 calc GR
H21B H 0.3780 1.0793 0.0031 0.076 Uiso 1 1 calc GR
H21C H 0.6259 1.1574 -0.0212 0.076 Uiso 1 1 calc GR

loop_
_atom_site_aniso_label
_atom_site_aniso_U_11
_atom_site_aniso_U_22
_atom_site_aniso_U_33
_atom_site_aniso_U_23
_atom_site_aniso_U_13
_atom_site_aniso_U_12
O1 0.0303(8) 0.0251(7) 0.0253(7) 0.0039(6) -0.0041(6) -0.0018(6)
O2 0.0448(9) 0.0297(8) 0.0320(8) 0.0003(6) -0.0097(7) -0.0078(8)
C3 0.0242(10) 0.0241(10) 0.0213(9) 0.0011(7) 0.0035(8) -0.0001(8)
O4 0.0209(7) 0.0288(7) 0.0343(7) 0.0034(7) 0.0017(6) 0.0003(7)
C5 0.0231(9) 0.0202(9) 0.0232(9) 0.0004(7) 0.0034(8) -0.0009(8)
C6 0.0197(9) 0.0219(9) 0.0199(8) 0.0013(7) 0.0048(7) 0.0005(8)
O7 0.0335(8) 0.0260(7) 0.0274(7) 0.0037(6) -0.0069(6) 0.0013(7)
O8 0.0556(12) 0.0221(8) 0.0374(8) -0.0005(6) -0.0122(8) -0.0043(8)
C9 0.0241(9) 0.0257(10) 0.0245(9) 0.0036(8) 0.0009(8) 0.0034(8)
C10 0.0217(10) 0.0261(10) 0.0212(8) 0.0018(8) 0.0021(8) 0.0023(8)
C11 0.0230(9) 0.0218(9) 0.0220(8) 0.0001(7) 0.0017(7) -0.0014(8)
O12 0.0597(11) 0.0334(9) 0.0395(9) -0.0034(7) -0.0077(9) 0.0065(9)
C13 0.0288(10) 0.0247(10) 0.0232(9) 0.0015(8) 0.0019(8) -0.0013(9)
C14 0.0317(11) 0.0213(9) 0.0252(9) -0.0003(8) 0.0039(8) -0.0010(9)
C15 0.0237(10) 0.0238(9) 0.0221(9) 0.0010(8) 0.0039(8) 0.0017(8)
C16 0.0319(11) 0.0189(9) 0.0255(9) 0.0034(8) 0.0026(8) 0.0034(9)
C17 0.0233(10) 0.0251(10) 0.0244(10) 0.0006(8) -0.0015(8) -0.0008(8)
C18 0.0257(10) 0.0261(10) 0.0358(11) 0.0111(9) 0.0013(9) -0.0020(9)
C19 0.0293(10) 0.0326(11) 0.0272(10) 0.0006(9) -0.0065(8) 0.0015(10)
C20 0.0235(9) 0.0342(11) 0.0227(9) 0.0055(9) -0.0015(8) -0.0020(9)
C21 0.0343(14) 0.0325(13) 0.084(2) 0.0172(14) -0.0134(14) -0.0004(11)

loop_
_atom_type_symbol
_atom_type_description
_atom_type_scat_dispersion_real
_atom_type_scat_dispersion_imag
_atom_type_scat_source
C C 0.0181 0.0091 'International Tables Vol C Tables 4.2.6.8 and 6.1.1.4'
H H 0.0000 0.0000 'International Tables Vol C Tables 4.2.6.8 and 6.1.1.4'
O O 0.0492 0.0322 'International Tables Vol C Tables 4.2.6.8 and 6.1.1.4'

loop_
_geom_angle_atom_site_label_1
_geom_angle_atom_site_label_2
_geom_angle_atom_site_label_3
_geom_angle
C13 O1 C15 121.79(16)
C6 C3 C13 120.86(19)
C6 C3 C14 119.12(19)
C14 C3 C13 120.0(2)
C20 O4 C17 61.55(13)
C15 C5 C6 120.44(19)
C3 C6 C5 117.30(17)
C11 C6 C3 120.88(19)
C11 C6 C5 121.81(19)
C10 O7 C19 117.95(16)
C15 C9 C17 111.34(18)
O7 C10 C11 124.35(19)
O7 C10 C16 114.71(18)
C16 C10 C11 120.93(18)
C6 C11 C10 118.84(19)
O1 C13 C3 117.68(19)
O2 C13 O1 116.28(19)
O2 C13 C3 126.0(2)
O8 C14 C3 122.30(19)
O8 C14 C16 118.0(2)
C16 C14 C3 119.7(2)
O1 C15 C9 110.75(17)
C5 C15 O1 121.92(19)
C5 C15 C9 127.3(2)
C14 C16 C10 120.52(19)
O4 C17 C9 116.35(17)
O4 C17 C20 59.10(13)
C20 C17 C9 123.13(19)
O12 C18 C20 122.2(2)
O12 C18 C21 122.6(2)
C21 C18 C20 115.2(2)
O4 C20 C17 59.35(13)
O4 C20 C18 117.14(17)
C17 C20 C18 121.23(17)

loop_
_geom_bond_atom_site_label_1
_geom_bond_atom_site_label_2
_geom_bond_distance
O1 C13 1.373(3)
O1 C15 1.386(3)
O2 C13 1.224(3)
C3 C6 1.411(3)
C3 C13 1.441(3)
C3 C14 1.416(3)
O4 C17 1.440(3)
O4 C20 1.436(3)
C5 C6 1.449(3)
C5 C15 1.334(3)
C6 C11 1.391(3)
O7 C10 1.354(2)
O7 C19 1.439(3)
O8 C14 1.348(3)
C9 C15 1.493(3)
C9 C17 1.509(3)
C10 C11 1.398(3)
C10 C16 1.395(3)
O12 C18 1.204(3)
C14 C16 1.380(3)
C17 C20 1.472(3)
C18 C20 1.500(3)
C18 C21 1.489(3)
